data_4334036
loop_
_publ_author_name
'Roberto Fern\'andez de Luis'
'M. Karmele Urtiaga'
'Jos\'e L. Mesa'
'Edurne S. Larrea'
'Marta Iglesias'
'Te\'ofilo Rojo'
'Mar\'ia I. Arriortua'

_publ_contact_author_address
;   Facultad de Ciencia y Tecnolog\'ia
   Dpto. de Mineralog\'ia y Petrolog\'ia 
   Universidad del Pa\'is Vasco
   Apartado 644
   48080 Bilbao
   Spain
;
_publ_contact_author_email maribel.arriortua@ehu.es
_publ_contact_author_fax '34 4 4648500'
_publ_contact_author_name 'Dra. Mar\'ia Isabel Arriortua'
_publ_contact_author_phone '34 4 6015372'
_publ_section_title
;
 Thermal Response, Catalytic Activity, and Color Change of the First
 Hybrid Vanadate Containing Bpe Guest Molecules
;
_journal_name_full 'Inorganic Chemistry'
_journal_page_first 2615
_journal_page_last 2626
_journal_paper_doi 10.1021/ic302662x
_journal_volume 52
_journal_year 2013
_chemical_formula_sum 'C36 H42 N6 Ni2 O18 V4'
_chemical_formula_weight 1167.94
_chemical_name_systematic
;
 ?
;
_space_group_IT_number 2
_symmetry_cell_setting triclinic
_symmetry_space_group_name_Hall '-P 1'
_symmetry_space_group_name_H-M 'P -1'
_atom_sites_solution_hydrogens geom
_atom_sites_solution_primary direct
_atom_sites_solution_secondary difmap
_audit_conform_dict_location ftp://ftp.iucr.org/pub/cif_core.dic
_audit_conform_dict_name cif_core.dic
_audit_conform_dict_version 2.3
_audit_creation_date 2012-04-17T10:45:27-00:00
_audit_creation_method 'WinGX routine CIF_UPDATE'
_cell_angle_alpha 96.395(2)
_cell_angle_beta 105.619(3)
_cell_angle_gamma 99.339(3)
_cell_formula_units_Z 1
_cell_length_a 7.7086(3)
_cell_length_b 11.4007(4)
_cell_length_c 13.4990(3)
_cell_measurement_reflns_used 7137
_cell_measurement_temperature 293(2)
_cell_measurement_theta_max 76.3072
_cell_measurement_theta_min 3.9797
_cell_volume 1112.28(7)
_computing_cell_refinement
;
        CrysAlisPro, Agilent Technologies,
        Version 1.171.35.11 (release 16-05-2011 CrysAlis171 .NET)
        (compiled May 16 2011,17:55:39)
;
_computing_data_collection
;
        CrysAlisPro, Agilent Technologies,
        Version 1.171.35.11 (release 16-05-2011 CrysAlis171 .NET)
        (compiled May 16 2011,17:55:39)
;
_computing_data_reduction
;
        CrysAlisPro, Agilent Technologies,
        Version 1.171.35.11 (release 16-05-2011 CrysAlis171 .NET)
        (compiled May 16 2011,17:55:39)
;
_computing_structure_refinement 'SHELXL-97 (Sheldrick, 1997)'
_diffrn_ambient_temperature 293(2)
_diffrn_detector_area_resol_mean 5.2012
_diffrn_measured_fraction_theta_full 0.975
_diffrn_measured_fraction_theta_max 0.975
_diffrn_measurement_device_type 'SuperNova, Single source at offset), Atlas'
_diffrn_measurement_method '\w scans'
_diffrn_orient_matrix_UB_11 -0.1098508
_diffrn_orient_matrix_UB_12 -0.1234658
_diffrn_orient_matrix_UB_13 -0.062439
_diffrn_orient_matrix_UB_21 0.1802896
_diffrn_orient_matrix_UB_22 -0.0466047
_diffrn_orient_matrix_UB_23 0.0130966
_diffrn_orient_matrix_UB_31 -0.0173482
_diffrn_orient_matrix_UB_32 -0.0430222
_diffrn_orient_matrix_UB_33 0.1017656
_diffrn_radiation_monochromator graphite
_diffrn_radiation_type CuK\a
_diffrn_radiation_wavelength 1.5418
_diffrn_reflns_av_R_equivalents 0.0238
_diffrn_reflns_av_unetI/netI 0.0288
_diffrn_reflns_limit_h_max 8
_diffrn_reflns_limit_h_min -9
_diffrn_reflns_limit_k_max 13
_diffrn_reflns_limit_k_min -14
_diffrn_reflns_limit_l_max 16
_diffrn_reflns_limit_l_min -12
_diffrn_reflns_number 8762
_diffrn_reflns_theta_full 76.5
_diffrn_reflns_theta_max 76.5
_diffrn_reflns_theta_min 4.82
_exptl_absorpt_coefficient_mu 8.388
_exptl_absorpt_correction_T_max 0.445
_exptl_absorpt_correction_T_min 0.179
_exptl_absorpt_correction_type analytical
_exptl_absorpt_process_details
;
        CrysAlisPro, Agilent Technologies,
        Version 1.171.35.11 (release 16-05-2011 CrysAlis171 .NET)
        (compiled May 16 2011,17:55:39)
Analytical numeric absorption correction using a multifaceted crystal
                        model based on expressions derived by R.C. Clark & J.S.
        (Clark, R. C. & Reid, J. S. (1995). Acta Cryst. A51, 887-897)
;
_exptl_crystal_density_diffrn 1.744
_exptl_crystal_F_000 592
_exptl_crystal_size_max 0.3129
_exptl_crystal_size_mid 0.2418
_exptl_crystal_size_min 0.1404
_refine_diff_density_max 0.51
_refine_diff_density_min -0.772
_refine_diff_density_rms 0.098
_refine_ls_extinction_method none
_refine_ls_goodness_of_fit_ref 1.075
_refine_ls_hydrogen_treatment mixed
_refine_ls_matrix_type full
_refine_ls_number_parameters 320
_refine_ls_number_reflns 4545
_refine_ls_number_restraints 0
_refine_ls_restrained_S_all 1.075
_refine_ls_R_factor_all 0.0304
_refine_ls_R_factor_gt 0.0299
_refine_ls_shift/su_max 0
_refine_ls_shift/su_mean 0
_refine_ls_structure_factor_coef Fsqd
_refine_ls_weighting_details 'calc w=1/[\s^2^(Fo^2^)+(0.0465P)^2^+0.5962P] where P=(Fo^2^+2Fc^2^)/3'
_refine_ls_weighting_scheme calc
_refine_ls_wR_factor_gt 0.0772
_refine_ls_wR_factor_ref 0.0775
_reflns_number_gt 4451
_reflns_number_total 4545
_reflns_threshold_expression >2sigma(I)
_cod_data_source_file ic302662x_si_004.cif
_cod_data_source_block NiBpeBpe
_cod_original_cell_volume 1112.28(6)
_cod_database_code 4334036

loop_
_symmetry_equiv_pos_as_xyz
'x, y, z'
'-x, -y, -z'

loop_
_atom_site_label
_atom_site_type_symbol
_atom_site_fract_x
_atom_site_fract_y
_atom_site_fract_z
_atom_site_U_iso_or_equiv
_atom_site_adp_type
_atom_site_occupancy
_atom_site_symmetry_multiplicity
_atom_site_calc_flag
_atom_site_refinement_flags
N1 N 0.0206(2) -0.00687(13) 0.15505(11) 0.0080(3) Uani 1 1 d .
C1 C -0.0457(3) 0.07144(16) 0.20918(13) 0.0114(3) Uani 1 1 d .
H1 H -0.0914 0.1328 0.1771 0.014 Uiso 1 1 calc R
C2 C -0.0494(3) 0.06552(16) 0.31037(14) 0.0131(3) Uani 1 1 d .
H2 H -0.0956 0.1222 0.3453 0.016 Uiso 1 1 calc R
C3 C 0.0172(3) -0.02681(16) 0.35957(13) 0.0115(3) Uani 1 1 d .
C4 C 0.0856(3) -0.10815(16) 0.30295(13) 0.0116(3) Uani 1 1 d .
H4 H 0.1298 -0.1714 0.3324 0.014 Uiso 1 1 calc R
C5 C 0.0872(2) -0.09417(15) 0.20227(13) 0.0095(3) Uani 1 1 d .
H5 H 0.1367 -0.1477 0.1662 0.011 Uiso 1 1 calc R
C6 C 0.0170(3) -0.04053(17) 0.46642(14) 0.0146(4) Uani 1 1 d .
H6 H 0.0427 -0.1117 0.4889 0.018 Uiso 1 1 calc R
N2 N 0.5016(2) 0.10442(14) 0.35342(13) 0.0160(3) Uani 1 1 d .
C7 C 0.5507(3) 0.15234(18) 0.45449(16) 0.0205(4) Uani 1 1 d .
H7 H 0.5921 0.1038 0.5031 0.025 Uiso 1 1 calc R
C8 C 0.5440(3) 0.26916(18) 0.49149(15) 0.0199(4) Uani 1 1 d .
H8 H 0.5806 0.2974 0.5628 0.024 Uiso 1 1 calc R
C9 C 0.4813(2) 0.34440(16) 0.42001(14) 0.0116(3) Uani 1 1 d .
C10 C 0.4287(3) 0.29440(17) 0.31473(14) 0.0144(4) Uani 1 1 d .
H10 H 0.385 0.3403 0.2642 0.017 Uiso 1 1 calc R
C11 C 0.4413(3) 0.17643(17) 0.28521(14) 0.0159(4) Uani 1 1 d .
H11 H 0.4062 0.1456 0.2144 0.019 Uiso 1 1 calc R
C12 C 0.4706(3) 0.47001(16) 0.45113(14) 0.0131(3) Uani 1 1 d .
H12 H 0.4186 0.5112 0.3986 0.016 Uiso 1 1 calc R
N3 N 0.32764(19) 0.50207(13) -0.14906(11) 0.0075(3) Uani 1 1 d .
C13 C 0.2977(2) 0.41307(16) -0.22992(13) 0.0105(3) Uani 1 1 d .
H13 H 0.3485 0.3455 -0.2178 0.013 Uiso 1 1 calc R
C14 C 0.1947(2) 0.41758(16) -0.33037(13) 0.0123(3) Uani 1 1 d .
H14 H 0.1795 0.3547 -0.3841 0.015 Uiso 1 1 calc R
C15 C 0.1136(2) 0.51703(16) -0.35076(13) 0.0108(3) Uani 1 1 d .
C16 C 0.1393(2) 0.60633(16) -0.26571(14) 0.0122(3) Uani 1 1 d .
H16 H 0.0841 0.6726 -0.2747 0.015 Uiso 1 1 calc R
C17 C 0.2472(2) 0.59645(16) -0.16766(13) 0.0102(3) Uani 1 1 d .
H17 H 0.2645 0.658 -0.1125 0.012 Uiso 1 1 calc R
C18 C 0.0054(2) 0.53273(17) -0.45471(14) 0.0129(3) Uani 1 1 d .
H18 H -0.0614 0.5939 -0.4574 0.015 Uiso 1 1 calc R
Ni1 Ni 0.5 0.5 0 0.00515(10) Uani 1 2 d S
Ni2 Ni 0 0 0 0.00521(10) Uani 1 2 d S
O1 O 0.34701(16) 0.59564(11) 0.06755(9) 0.0086(2) Uani 1 1 d .
O2 O 0.35308(16) 0.33542(10) 0.01090(9) 0.0080(2) Uani 1 1 d .
O3 O 0.00041(16) 0.36830(11) -0.08418(9) 0.0094(2) Uani 1 1 d .
O4 O 0.05915(17) 0.18331(11) 0.03300(9) 0.0086(2) Uani 1 1 d .
O5 O 0.15249(17) 0.41966(11) 0.14222(9) 0.0086(2) Uani 1 1 d .
O6 O 0.30706(17) 0.65468(11) 0.25838(9) 0.0110(2) Uani 1 1 d .
O7 O 0.27842(17) 0.00349(12) 0.02852(10) 0.0104(2) Uani 1 1 d .
V1 V 0.14293(4) 0.32289(2) 0.02534(2) 0.00466(8) Uani 1 1 d .
V2 V 0.20598(4) 0.57960(2) 0.14078(2) 0.00463(8) Uani 1 1 d .
O1W O 0.53022(19) 0.86064(12) 0.07533(11) 0.0137(3) Uani 1 1 d .
O2W O 0.5645(2) 0.87299(13) 0.28160(11) 0.0178(3) Uani 1 1 d .
HW4 H 0.542(4) 0.937(3) 0.309(2) 0.029(3) Uiso 1 1 d .
HW1 H 0.538(4) 0.800(3) 0.054(2) 0.029(3) Uiso 1 1 d .
HW2 H 0.548(4) 0.864(3) 0.139(3) 0.029(3) Uiso 1 1 d .
HW3 H 0.488(4) 0.820(3) 0.294(2) 0.029(3) Uiso 1 1 d .
HW5 H 0.331(4) -0.050(3) 0.036(2) 0.029(3) Uiso 1 1 d .
HW6 H 0.337(4) 0.046(3) -0.007(2) 0.029(3) Uiso 1 1 d .

loop_
_atom_site_aniso_label
_atom_site_aniso_U_11
_atom_site_aniso_U_22
_atom_site_aniso_U_33
_atom_site_aniso_U_23
_atom_site_aniso_U_13
_atom_site_aniso_U_12
N1 0.0097(6) 0.0091(6) 0.0054(6) 0.0011(5) 0.0035(5) 0.0007(5)
C1 0.0163(8) 0.0123(8) 0.0083(8) 0.0041(6) 0.0057(7) 0.0056(7)
C2 0.0194(9) 0.0147(8) 0.0089(8) 0.0031(6) 0.0075(7) 0.0076(7)
C3 0.0149(8) 0.0140(8) 0.0066(8) 0.0028(6) 0.0048(6) 0.0023(7)
C4 0.0158(8) 0.0113(8) 0.0080(8) 0.0034(6) 0.0029(7) 0.0034(7)
C5 0.0111(8) 0.0108(8) 0.0063(7) 0.0007(6) 0.0023(6) 0.0023(6)
C6 0.0212(9) 0.0177(9) 0.0080(8) 0.0059(7) 0.0065(7) 0.0063(7)
N2 0.0160(8) 0.0145(7) 0.0152(8) -0.0008(6) 0.0030(6) 0.0020(6)
C7 0.0311(11) 0.0147(9) 0.0133(9) 0.0037(7) 0.0007(8) 0.0063(8)
C8 0.0336(11) 0.0164(9) 0.0074(8) 0.0022(7) 0.0016(8) 0.0058(8)
C9 0.0119(8) 0.0134(8) 0.0092(8) 0.0016(6) 0.0032(6) 0.0017(6)
C10 0.0163(9) 0.0170(9) 0.0085(8) 0.0033(7) 0.0008(7) 0.0034(7)
C11 0.0173(9) 0.0186(9) 0.0101(8) -0.0005(7) 0.0037(7) 0.0007(7)
C12 0.0152(8) 0.0144(8) 0.0110(8) 0.0046(7) 0.0043(7) 0.0038(7)
N3 0.0052(6) 0.0114(7) 0.0060(6) 0.0030(5) 0.0017(5) 0.0011(5)
C13 0.0099(8) 0.0132(8) 0.0077(8) 0.0013(6) 0.0014(6) 0.0029(6)
C14 0.0134(8) 0.0151(8) 0.0073(8) -0.0001(6) 0.0018(6) 0.0031(7)
C15 0.0088(8) 0.0169(8) 0.0068(8) 0.0037(6) 0.0024(6) 0.0020(6)
C16 0.0130(8) 0.0157(8) 0.0096(8) 0.0047(6) 0.0032(7) 0.0059(7)
C17 0.0103(8) 0.0139(8) 0.0074(8) 0.0029(6) 0.0033(6) 0.0034(6)
C18 0.0116(8) 0.0182(8) 0.0087(8) 0.0048(7) 0.0009(6) 0.0043(7)
Ni1 0.00449(19) 0.00812(19) 0.00341(18) 0.00169(14) 0.00151(14) 0.00178(14)
Ni2 0.00706(19) 0.00630(19) 0.00343(19) 0.00162(14) 0.00318(15) 0.00131(14)
O1 0.0086(5) 0.0108(6) 0.0081(5) 0.0032(4) 0.0037(4) 0.0036(4)
O2 0.0070(5) 0.0088(5) 0.0082(5) 0.0023(4) 0.0021(4) 0.0016(4)
O3 0.0078(5) 0.0120(6) 0.0098(6) 0.0036(4) 0.0032(5) 0.0039(4)
O4 0.0115(6) 0.0079(5) 0.0076(5) 0.0019(4) 0.0047(4) 0.0013(4)
O5 0.0111(6) 0.0093(5) 0.0078(5) 0.0030(4) 0.0056(5) 0.0030(4)
O6 0.0131(6) 0.0126(6) 0.0063(5) 0.0005(4) 0.0021(5) 0.0019(5)
O7 0.0089(6) 0.0134(6) 0.0120(6) 0.0058(5) 0.0054(5) 0.0047(5)
V1 0.00495(14) 0.00556(14) 0.00453(14) 0.00184(10) 0.00247(10) 0.00152(10)
V2 0.00507(14) 0.00644(14) 0.00295(14) 0.00117(10) 0.00164(10) 0.00174(10)
O1W 0.0176(7) 0.0100(6) 0.0175(7) 0.0043(5) 0.0091(5) 0.0062(5)
O2W 0.0182(7) 0.0147(7) 0.0208(7) 0.0005(5) 0.0090(6) 0.0004(5)

loop_
_atom_type_symbol
_atom_type_description
_atom_type_scat_dispersion_real
_atom_type_scat_dispersion_imag
_atom_type_scat_source
C C 0.0181 0.0091 'International Tables Vol C Tables 4.2.6.8 and 6.1.1.4'
H H 0 0 'International Tables Vol C Tables 4.2.6.8 and 6.1.1.4'
Ni Ni -3.0029 0.5091 'International Tables Vol C Tables 4.2.6.8 and 6.1.1.4'
O O 0.0492 0.0322 'International Tables Vol C Tables 4.2.6.8 and 6.1.1.4'
N N 0.0311 0.018 'International Tables Vol C Tables 4.2.6.8 and 6.1.1.4'
V V 0.0687 2.1097 'International Tables Vol C Tables 4.2.6.8 and 6.1.1.4'

loop_
_exptl_crystal_face_index_h
_exptl_crystal_face_index_k
_exptl_crystal_face_index_l
_exptl_crystal_face_perp_dist
-5 4 0 0.0939
0 7 1 0.0628
0 -7 0 0.0633
-5 0 0 0.1066
0 1 8 0.1005
0 3 -8 0.1321
4 -5 0 0.108
2 0 -9 0.1583
4 1 0 0.1331

loop_
_geom_angle_atom_site_label_1
_geom_angle_atom_site_label_2
_geom_angle_atom_site_label_3
_geom_angle
_geom_angle_site_symmetry_1
_geom_angle_site_symmetry_3
C5 N1 C1 117.86(15) . .
C5 N1 Ni2 121.52(12) . .
C1 N1 Ni2 120.44(11) . .
N1 C1 C2 123.18(16) . .
C1 C2 C3 119.23(16) . .
C4 C3 C2 117.39(16) . .
C4 C3 C6 119.74(16) . .
C2 C3 C6 122.88(16) . .
C5 C4 C3 119.57(16) . .
N1 C5 C4 122.74(16) . .
C6 C6 C3 125.3(2) 2_556 .
C7 N2 C11 116.36(17) . .
N2 C7 C8 124.45(18) . .
C7 C8 C9 119.10(17) . .
C10 C9 C8 116.56(17) . .
C10 C9 C12 120.06(16) . .
C8 C9 C12 123.38(17) . .
C11 C10 C9 120.11(17) . .
N2 C11 C10 123.42(17) . .
C12 C12 C9 125.3(2) 2_666 .
C17 N3 C13 117.40(14) . .
C17 N3 Ni1 119.98(11) . .
C13 N3 Ni1 122.58(11) . .
N3 C13 C14 123.03(16) . .
C13 C14 C15 119.82(16) . .
C16 C15 C14 116.65(16) . .
C16 C15 C18 118.89(16) . .
C14 C15 C18 124.46(17) . .
C17 C16 C15 120.15(16) . .
N3 C17 C16 122.87(16) . .
C18 C18 C15 126.0(2) 2_564 .
O1 Ni1 O1 180.00(6) . 2_665
O1 Ni1 O2 86.79(5) . 2_665
O1 Ni1 O2 93.21(5) 2_665 2_665
O1 Ni1 O2 93.21(5) . .
O1 Ni1 O2 86.79(5) 2_665 .
O2 Ni1 O2 180.00(6) 2_665 .
O1 Ni1 N3 89.02(5) . 2_665
O1 Ni1 N3 90.98(5) 2_665 2_665
O2 Ni1 N3 92.87(5) 2_665 2_665
O2 Ni1 N3 87.13(5) . 2_665
O1 Ni1 N3 90.98(5) . .
O1 Ni1 N3 89.02(5) 2_665 .
O2 Ni1 N3 87.13(5) 2_665 .
O2 Ni1 N3 92.87(5) . .
N3 Ni1 N3 180.00(8) 2_665 .
O4 Ni2 O4 180.000(18) . 2
O4 Ni2 N1 89.54(5) . .
O4 Ni2 N1 90.46(5) 2 .
O4 Ni2 N1 90.46(5) . 2
O4 Ni2 N1 89.54(5) 2 2
N1 Ni2 N1 180.00(8) . 2
O4 Ni2 O7 91.45(5) . 2
O4 Ni2 O7 88.55(5) 2 2
N1 Ni2 O7 89.16(5) . 2
N1 Ni2 O7 90.84(5) 2 2
O4 Ni2 O7 88.56(5) . .
O4 Ni2 O7 91.44(5) 2 .
N1 Ni2 O7 90.84(5) . .
N1 Ni2 O7 89.16(5) 2 .
O7 Ni2 O7 180 2 .
V2 O1 Ni1 140.61(7) . .
V1 O2 Ni1 120.99(6) . .
V1 O3 V2 148.33(8) . 2_565
V1 O4 Ni2 158.71(8) . .
V1 O5 V2 115.96(6) . .
O4 V1 O2 110.85(6) . .
O4 V1 O3 109.90(6) . .
O2 V1 O3 107.85(6) . .
O4 V1 O5 109.08(6) . .
O2 V1 O5 109.62(6) . .
O3 V1 O5 109.52(6) . .
O4 V1 V2 140.54(4) . .
O2 V1 V2 95.56(4) . .
O3 V1 V2 87.84(4) . .
O5 V1 V2 32.10(4) . .
O6 V2 O1 110.18(6) . .
O6 V2 O3 109.71(6) . 2_565
O1 V2 O3 110.51(6) . 2_565
O6 V2 O5 111.24(6) . .
O1 V2 O5 105.18(6) . .
O3 V2 O5 109.95(6) 2_565 .
O6 V2 V1 138.07(5) . .
O1 V2 V1 78.11(4) . .
O3 V2 V1 104.75(4) 2_565 .
O5 V2 V1 31.94(4) . .

loop_
_geom_bond_atom_site_label_1
_geom_bond_atom_site_label_2
_geom_bond_distance
_geom_bond_site_symmetry_2
N1 C5 1.339(2) .
N1 C1 1.340(2) .
N1 Ni2 2.0673(14) .
C1 C2 1.383(2) .
C2 C3 1.400(2) .
C3 C4 1.393(2) .
C3 C6 1.468(2) .
C4 C5 1.389(2) .
C6 C6 1.328(4) 2_556
N2 C7 1.339(3) .
N2 C11 1.341(3) .
C7 C8 1.383(3) .
C8 C9 1.403(3) .
C9 C10 1.394(2) .
C9 C12 1.469(3) .
C10 C11 1.386(3) .
C12 C12 1.338(4) 2_666
N3 C17 1.341(2) .
N3 C13 1.348(2) .
N3 Ni1 2.0966(14) .
C13 C14 1.386(2) .
C14 C15 1.400(3) .
C15 C16 1.395(2) .
C15 C18 1.473(2) .
C16 C17 1.388(2) .
C18 C18 1.334(4) 2_564
Ni1 O1 2.0459(12) .
Ni1 O1 2.0459(12) 2_665
Ni1 O2 2.0703(12) 2_665
Ni1 O2 2.0703(12) .
Ni1 N3 2.0966(14) 2_665
Ni2 O4 2.0367(12) .
Ni2 O4 2.0367(12) 2
Ni2 N1 2.0673(14) 2
Ni2 O7 2.0688(13) 2
Ni2 O7 2.0688(13) .
O1 V2 1.6574(12) .
O2 V1 1.6685(12) .
O3 V1 1.7722(12) .
O3 V2 1.7948(12) 2_565
O4 V1 1.6430(12) .
O5 V1 1.7987(12) .
O5 V2 1.8065(12) .
O6 V2 1.6356(12) .
V1 V2 3.0568(4) .
V2 O3 1.7948(12) 2_565
